data_4062858
_journal_name_full Organometallics
_journal_year 2004
_chemical_formula_sum 'C16 H16 Se2'
_chemical_formula_weight 366.21
_space_group_IT_number 14
_symmetry_cell_setting monoclinic
_symmetry_space_group_name_Hall '-P 2ybc'
_symmetry_space_group_name_H-M 'P 1 21/c 1'
_cell_angle_alpha 90.00
_cell_angle_beta 98.559(3)
_cell_angle_gamma 90.00
_cell_formula_units_Z 2
_cell_length_a 8.2196(7)
_cell_length_b 4.8868(4)
_cell_length_c 16.9818(14)
_cell_measurement_temperature 293(2)
_cell_volume 674.52(10)
_diffrn_ambient_temperature 293(2)
_exptl_crystal_density_diffrn 1.803
_cod_depositor_comments
;
The following automatic conversions were performed:
'_symmetry_cell_setting' value 'Monoclinic' changed to 'monoclinic'
according to '/home/saulius/struct/CIF-dictionaries/cif_core.dic'
dictionary named 'cif_core.dic' version 2.4.1 from 2010-06-29.

Automatic conversion script
Id: cif_fix_enum 1527 2010-12-29 10:47:43Z saulius 

2022-02-21
Z value and formula fixed to values more according to usual
chemical conventions.                 miguel
;
_cod_original_formula_sum 'C32 H32 Se4'
_cod_original_formula_weight 732.42
_cod_original_formula_units_Z 1
_cod_original_sg_symbol_H-M 'P 21/c'
_cod_database_code 4062858

loop_
_symmetry_equiv_pos_as_xyz
'x, y, z'
'-x, y+1/2, -z+1/2'
'-x, -y, -z'
'x, -y-1/2, z-1/2'

loop_
_atom_site_label
_atom_site_type_symbol
_atom_site_fract_x
_atom_site_fract_y
_atom_site_fract_z
_atom_site_U_iso_or_equiv
_atom_site_adp_type
_atom_site_occupancy
_atom_site_symmetry_multiplicity
_atom_site_calc_flag
_atom_site_refinement_flags
_atom_site_disorder_assembly
_atom_site_disorder_group
Se Se 0.82673(7) 0.06235(13) 0.12420(4) 0.0405(3) Uani 1 1 d . . .
C1 C 0.7588(6) 0.0142(10) -0.0510(3) 0.0242(14) Uani 1 1 d . . .
C2 C 0.6314(6) 0.2073(11) -0.0545(4) 0.0328(15) Uani 1 1 d . . .
H2A H 0.5879 0.2466 -0.0083 0.024(15) Uiso 1 1 calc R . .
C3 C 0.5682(7) 0.3408(12) -0.1239(4) 0.0371(15) Uani 1 1 d . . .
H3A H 0.4836 0.4674 -0.1244 0.08(2) Uiso 1 1 calc R . .
C4 C 0.6328(6) 0.2831(12) -0.1924(4) 0.0389(16) Uani 1 1 d . . .
H4A H 0.5923 0.3723 -0.2396 0.016(13) Uiso 1 1 calc R . .
C5 C 0.7567(6) 0.0945(12) -0.1910(4) 0.0350(14) Uani 1 1 d . . .
H5A H 0.7979 0.0564 -0.2380 0.017(13) Uiso 1 1 calc R . .
C6 C 0.8224(6) -0.0411(11) -0.1219(3) 0.0286(14) Uani 1 1 d . . .
C7 C 0.8154(6) -0.1379(10) 0.0248(3) 0.0305(15) Uani 1 1 d . . .
H7A H 0.9240 -0.2110 0.0217 0.015(12) Uiso 1 1 calc R . .
H7B H 0.7423 -0.2926 0.0271 0.026(14) Uiso 1 1 calc R . .
C8 C 1.0422(6) 0.2426(12) 0.1268(4) 0.0380(15) Uani 1 1 d . . .
H8A H 1.0365 0.3695 0.0825 0.039(17) Uiso 1 1 calc R . .
H8B H 1.0672 0.3469 0.1757 0.054(19) Uiso 1 1 calc R . .

loop_
_atom_site_aniso_label
_atom_site_aniso_U_11
_atom_site_aniso_U_22
_atom_site_aniso_U_33
_atom_site_aniso_U_23
_atom_site_aniso_U_13
_atom_site_aniso_U_12
Se 0.0303(4) 0.0611(5) 0.0311(4) -0.0030(4) 0.0082(2) 0.0052(4)
C1 0.022(3) 0.014(4) 0.035(4) 0.001(3) 0.000(3) -0.004(2)
C2 0.026(3) 0.037(4) 0.036(4) -0.003(3) 0.006(3) -0.009(3)
C3 0.031(3) 0.045(4) 0.035(4) 0.004(3) 0.001(3) 0.002(3)
C4 0.030(3) 0.044(4) 0.039(5) 0.019(3) -0.006(3) 0.002(3)
C5 0.032(3) 0.043(4) 0.031(4) 0.005(3) 0.007(3) -0.002(3)
C6 0.026(3) 0.027(4) 0.032(4) -0.001(3) 0.001(3) -0.008(3)
C7 0.027(3) 0.028(4) 0.037(4) 0.004(3) 0.006(3) 0.002(3)
C8 0.038(4) 0.041(4) 0.036(4) 0.000(4) 0.007(3) 0.004(3)

loop_
_geom_bond_atom_site_label_1
_geom_bond_atom_site_label_2
_geom_bond_distance
_geom_bond_site_symmetry_2
_geom_bond_publ_flag
Se C7 1.942(5) . ?
Se C8 1.973(5) . ?
C1 C2 1.404(7) . ?
C1 C6 1.409(7) . ?
C1 C7 1.499(7) . ?
C2 C3 1.379(7) . ?
C2 H2A 0.9300 . ?
C3 C4 1.377(7) . ?
C3 H3A 0.9300 . ?
C4 C5 1.371(7) . ?
C4 H4A 0.9300 . ?
C5 C6 1.385(7) . ?
C5 H5A 0.9300 . ?
C6 C8 1.497(7) 3_755 ?
C7 H7A 0.9700 . ?
C7 H7B 0.9700 . ?
C8 C6 1.497(7) 3_755 ?
C8 H8A 0.9700 . ?
C8 H8B 0.9700 . ?
